data_7060683
loop_
_publ_author_name
'\,Ci\,cek, Metin'
'G\"urb\"uz, Nevin'
'\"Ozdemir, Nam\?ik'
'\"Ozdemir, \.Ismail'
'\.Ispir, Esin'

_publ_section_title
;
 Half-sandwich Ru(ii) arene complexes bearing benzimidazole ligands for
 the N-alkylation reaction of aniline with alcohols in a solvent-free
 medium
;
_journal_issue 25
_journal_name_full 'New Journal of Chemistry'
_journal_page_first 11075
_journal_page_last 11085
_journal_paper_doi 10.1039/D1NJ01539G
_journal_volume 45
_journal_year 2021
_chemical_formula_moiety 'C23 H32 Cl2 N2 O2 Ru'
_chemical_formula_sum 'C23 H32 Cl2 N2 O2 Ru'
_chemical_formula_weight 540.47
_space_group_crystal_system trigonal
_space_group_IT_number 148
_space_group_name_Hall '-R 3'
_space_group_name_H-M_alt 'R -3 :H'
_atom_sites_solution_hydrogens geom
_atom_sites_solution_primary direct
_atom_sites_solution_secondary difmap
_audit_creation_method SHELXL-2018/3
_audit_update_record
;
2021-02-05 deposited with the CCDC.	2021-05-11 downloaded from the CCDC.
;
_cell_angle_alpha 90
_cell_angle_beta 90
_cell_angle_gamma 120
_cell_formula_units_Z 18
_cell_length_a 30.6323(9)
_cell_length_b 30.6323(9)
_cell_length_c 14.2515(4)
_cell_measurement_reflns_used 58790
_cell_measurement_temperature 296(2)
_cell_measurement_theta_max 28.17
_cell_measurement_theta_min 1.62
_cell_volume 11581.1(6)
_computing_cell_refinement X-AREA
_computing_data_collection 'X-AREA (Stoe & Cie, 2002)'
_computing_data_reduction 'X-RED32 (Stoe & Cie, 2002)'
_computing_molecular_graphics 'OLEX2 (Dolomanov et al., 2009)'
_computing_publication_material 'OLEX2 (Dolomanov et al., 2009) and PLATON (Spek, 2009)'
_computing_structure_refinement 'SHELXL-2018/3 (Sheldrick, 2015)'
_computing_structure_solution 'SHELXT-2018/2 (Sheldrick, 2015)'
_diffrn_ambient_temperature 296(2)
_diffrn_detector_area_resol_mean 6.67
_diffrn_measured_fraction_theta_full 1.000
_diffrn_measured_fraction_theta_max 0.989
_diffrn_measurement_device_type 'STOE IPDS 2'
_diffrn_measurement_method '\w scans'
_diffrn_radiation_collimation '0.8 mm diameter, multiple pinhole'
_diffrn_radiation_monochromator 'plane graphite'
_diffrn_radiation_type MoK\a
_diffrn_radiation_wavelength 0.71073
_diffrn_reflns_av_R_equivalents 0.0818
_diffrn_reflns_av_unetI/netI 0.0391
_diffrn_reflns_Laue_measured_fraction_full 1.000
_diffrn_reflns_Laue_measured_fraction_max 0.989
_diffrn_reflns_limit_h_max 40
_diffrn_reflns_limit_h_min -39
_diffrn_reflns_limit_k_max 39
_diffrn_reflns_limit_k_min -40
_diffrn_reflns_limit_l_max 18
_diffrn_reflns_limit_l_min -18
_diffrn_reflns_number 49001
_diffrn_reflns_point_group_measured_fraction_full 1.000
_diffrn_reflns_point_group_measured_fraction_max 0.989
_diffrn_reflns_theta_full 25.242
_diffrn_reflns_theta_max 27.880
_diffrn_reflns_theta_min 2.097
_diffrn_source 'sealed X-ray tube, 12 x 0.4 mm long-fine focus'
_exptl_absorpt_coefficient_mu 0.837
_exptl_absorpt_correction_T_max 0.9215
_exptl_absorpt_correction_T_min 0.6924
_exptl_absorpt_correction_type integration
_exptl_absorpt_process_details 'X-RED32 (Stoe & Cie, 2002)'
_exptl_crystal_colour brown
_exptl_crystal_density_diffrn 1.395
_exptl_crystal_description prism
_exptl_crystal_F_000 5004
_exptl_crystal_size_max 0.770
_exptl_crystal_size_mid 0.160
_exptl_crystal_size_min 0.120
_refine_diff_density_max 0.467
_refine_diff_density_min -0.773
_refine_diff_density_rms 0.064
_refine_ls_extinction_method none
_refine_ls_goodness_of_fit_ref 1.017
_refine_ls_hydrogen_treatment constr
_refine_ls_matrix_type full
_refine_ls_number_parameters 278
_refine_ls_number_reflns 6081
_refine_ls_number_restraints 0
_refine_ls_restrained_S_all 1.017
_refine_ls_R_factor_all 0.0583
_refine_ls_R_factor_gt 0.0376
_refine_ls_shift/su_max 0.001
_refine_ls_shift/su_mean 0.000
_refine_ls_structure_factor_coef Fsqd
_refine_ls_weighting_details 'w=1/[\s^2^(Fo^2^)+(0.0492P)^2^] where P=(Fo^2^+2Fc^2^)/3'
_refine_ls_weighting_scheme calc
_refine_ls_wR_factor_gt 0.0831
_refine_ls_wR_factor_ref 0.0895
_reflns_Friedel_coverage 0.000
_reflns_number_gt 4675
_reflns_number_total 6081
_reflns_threshold_expression 'I > 2\s(I)'
_cod_data_source_file d1nj01539g2.cif
_cod_data_source_block namiko222
_cod_depositor_comments 'Adding full bibliography for 7060679--7060683.cif.'
_cod_original_cell_volume 11581.1(8)
_cod_database_code 7060683
_shelx_shelxl_version_number 2018/3
_shelx_space_group_comment
;
The symmetry employed for this shelxl refinement is uniquely defined
by the following loop, which should always be used as a source of
symmetry information in preference to the above space-group names.
They are only intended as comments.
;
_shelx_estimated_absorpt_t_min 0.565
_shelx_estimated_absorpt_t_max 0.906

loop_
_space_group_symop_operation_xyz
'x, y, z'
'-y, x-y, z'
'-x+y, -x, z'
'x+2/3, y+1/3, z+1/3'
'-y+2/3, x-y+1/3, z+1/3'
'-x+y+2/3, -x+1/3, z+1/3'
'x+1/3, y+2/3, z+2/3'
'-y+1/3, x-y+2/3, z+2/3'
'-x+y+1/3, -x+2/3, z+2/3'
'-x, -y, -z'
'y, -x+y, -z'
'x-y, x, -z'
'-x+2/3, -y+1/3, -z+1/3'
'y+2/3, -x+y+1/3, -z+1/3'
'x-y+2/3, x+1/3, -z+1/3'
'-x+1/3, -y+2/3, -z+2/3'
'y+1/3, -x+y+2/3, -z+2/3'
'x-y+1/3, x+2/3, -z+2/3'

loop_
_atom_site_label
_atom_site_type_symbol
_atom_site_fract_x
_atom_site_fract_y
_atom_site_fract_z
_atom_site_U_iso_or_equiv
_atom_site_adp_type
_atom_site_occupancy
_atom_site_site_symmetry_order
_atom_site_calc_flag
_atom_site_refinement_flags_posn
_atom_site_refinement_flags_adp
_atom_site_refinement_flags_occupancy
_atom_site_disorder_assembly
_atom_site_disorder_group
Ru1 Ru 0.30072(2) 0.18240(2) 0.49308(2) 0.04032(8) Uani 1 1 d . . . . .
Cl1 Cl 0.26752(3) 0.09220(3) 0.49754(5) 0.0581(2) Uani 1 1 d . . . . .
Cl2 Cl 0.38378(3) 0.19352(3) 0.46353(5) 0.05712(19) Uani 1 1 d . . . . .
O1 O 0.14317(11) 0.08973(12) 0.0602(2) 0.0972(9) Uani 1 1 d . . . . .
O2 O 0.15374(13) 0.11068(19) 0.2150(3) 0.1300(15) Uani 1 1 d . . . . .
N1 N 0.29181(8) 0.17419(8) 0.34483(15) 0.0415(5) Uani 1 1 d . . . . .
N2 N 0.25732(8) 0.14340(8) 0.20523(16) 0.0433(5) Uani 1 1 d . . . . .
C1 C 0.25665(10) 0.13526(10) 0.29887(19) 0.0444(6) Uani 1 1 d . . . . .
H1 H 0.233641 0.105170 0.327659 0.053 Uiso 1 1 calc R U . . .
C2 C 0.31795(10) 0.21132(9) 0.27690(18) 0.0396(5) Uani 1 1 d . . . . .
C3 C 0.35890(10) 0.26014(10) 0.2840(2) 0.0458(6) Uani 1 1 d . . . . .
H3 H 0.374070 0.272848 0.341823 0.055 Uiso 1 1 calc R U . . .
C4 C 0.37673(11) 0.28957(10) 0.2036(2) 0.0502(7) Uani 1 1 d . . . . .
C5 C 0.42164(14) 0.34244(13) 0.2103(3) 0.0717(10) Uani 1 1 d . . . . .
H5A H 0.412317 0.366173 0.187642 0.108 Uiso 1 1 calc R U . . .
H5B H 0.448783 0.344722 0.172908 0.108 Uiso 1 1 calc R U . . .
H5C H 0.432273 0.349924 0.274490 0.108 Uiso 1 1 calc R U . . .
C6 C 0.35362(11) 0.26975(11) 0.1148(2) 0.0481(6) Uani 1 1 d . . . . .
C7 C 0.37274(15) 0.30241(14) 0.0280(2) 0.0685(9) Uani 1 1 d . . . . .
H7A H 0.408691 0.317283 0.024150 0.103 Uiso 1 1 calc R U . . .
H7B H 0.364210 0.328563 0.031438 0.103 Uiso 1 1 calc R U . . .
H7C H 0.357453 0.282128 -0.026676 0.103 Uiso 1 1 calc R U . . .
C8 C 0.31420(11) 0.22071(11) 0.1071(2) 0.0459(6) Uani 1 1 d . . . . .
H8 H 0.300068 0.207110 0.049007 0.055 Uiso 1 1 calc R U . . .
C9 C 0.29626(10) 0.19223(9) 0.18914(19) 0.0400(5) Uani 1 1 d . . . . .
C10 C 0.21998(11) 0.10990(11) 0.1371(2) 0.0535(7) Uani 1 1 d . . . . .
H10A H 0.206935 0.075169 0.156332 0.064 Uiso 1 1 calc R U . . .
H10B H 0.235929 0.114380 0.076359 0.064 Uiso 1 1 calc R U . . .
C11 C 0.17690(13) 0.12052(15) 0.1289(3) 0.0719(10) Uani 1 1 d . . . . .
H11 H 0.190066 0.156002 0.112547 0.086 Uiso 1 1 calc R U . . .
C12 C 0.1485(3) 0.1126(3) -0.0282(4) 0.145(2) Uani 1 1 d . . . . .
H12A H 0.118752 0.092521 -0.065032 0.218 Uiso 1 1 calc R U . . .
H12B H 0.177277 0.115106 -0.059951 0.218 Uiso 1 1 calc R U . . .
H12C H 0.152941 0.145679 -0.019848 0.218 Uiso 1 1 calc R U . . .
C13 C 0.1173(3) 0.1272(4) 0.2242(6) 0.217(5) Uani 1 1 d . . . . .
H13A H 0.120865 0.142543 0.284542 0.325 Uiso 1 1 calc R U . . .
H13B H 0.083894 0.098736 0.218197 0.325 Uiso 1 1 calc R U . . .
H13C H 0.122846 0.151278 0.175870 0.325 Uiso 1 1 calc R U . . .
C14 C 0.38943(15) 0.29907(14) 0.5623(3) 0.0793(11) Uani 1 1 d . . . . .
H14A H 0.411524 0.285740 0.572384 0.119 Uiso 1 1 calc R U . . .
H14B H 0.394503 0.322836 0.610946 0.119 Uiso 1 1 calc R U . . .
H14C H 0.396616 0.315625 0.502462 0.119 Uiso 1 1 calc R U . . .
C15 C 0.33544(12) 0.25663(10) 0.5641(2) 0.0530(7) Uani 1 1 d . . . . .
C16 C 0.30000(13) 0.25338(10) 0.4979(2) 0.0526(7) Uani 1 1 d . . . . .
H16 H 0.309484 0.278493 0.452873 0.063 Uiso 1 1 calc R U . . .
C17 C 0.24972(12) 0.21206(11) 0.4990(2) 0.0519(7) Uani 1 1 d . . . . .
H17 H 0.227008 0.210346 0.453816 0.062 Uiso 1 1 calc R U . . .
C18 C 0.23365(12) 0.17381(11) 0.5669(2) 0.0514(7) Uani 1 1 d . . . . .
C19 C 0.27034(12) 0.17769(12) 0.6338(2) 0.0517(7) Uani 1 1 d . . . . .
H19 H 0.260883 0.152781 0.679223 0.062 Uiso 1 1 calc R U . . .
C20 C 0.31979(12) 0.21772(11) 0.6326(2) 0.0523(7) Uani 1 1 d . . . . .
H20 H 0.342748 0.219064 0.676833 0.063 Uiso 1 1 calc R U . . .
C21 C 0.18045(14) 0.12889(14) 0.5727(3) 0.0716(10) Uani 1 1 d . . . . .
H21 H 0.183174 0.098930 0.585755 0.086 Uiso 1 1 calc R U . . .
C22 C 0.15047(17) 0.11918(19) 0.4829(4) 0.1011(15) Uani 1 1 d . . . . .
H22A H 0.117322 0.090674 0.491436 0.152 Uiso 1 1 calc R U . . .
H22B H 0.167200 0.112391 0.432854 0.152 Uiso 1 1 calc R U . . .
H22C H 0.147892 0.148327 0.467580 0.152 Uiso 1 1 calc R U . . .
C23 C 0.15313(18) 0.13639(19) 0.6556(4) 0.1123(18) Uani 1 1 d . . . . .
H23A H 0.119838 0.107703 0.660864 0.168 Uiso 1 1 calc R U . . .
H23B H 0.150865 0.166191 0.645619 0.168 Uiso 1 1 calc R U . . .
H23C H 0.171535 0.139983 0.712331 0.168 Uiso 1 1 calc R U . . .

loop_
_atom_site_aniso_label
_atom_site_aniso_U_11
_atom_site_aniso_U_22
_atom_site_aniso_U_33
_atom_site_aniso_U_23
_atom_site_aniso_U_13
_atom_site_aniso_U_12
Ru1 0.05517(14) 0.03953(12) 0.03415(11) 0.00117(8) 0.00098(9) 0.02959(10)
Cl1 0.0881(6) 0.0435(4) 0.0485(4) 0.0017(3) -0.0007(4) 0.0373(4)
Cl2 0.0643(4) 0.0725(5) 0.0500(4) -0.0033(3) -0.0020(3) 0.0457(4)
O1 0.0756(18) 0.103(2) 0.094(2) -0.0131(17) -0.0365(16) 0.0305(16)
O2 0.087(2) 0.238(5) 0.090(2) -0.019(3) -0.0056(18) 0.100(3)
N1 0.0516(12) 0.0421(11) 0.0342(11) 0.0013(9) 0.0003(9) 0.0260(10)
N2 0.0476(12) 0.0417(11) 0.0410(12) -0.0019(9) -0.0043(9) 0.0227(10)
C1 0.0524(15) 0.0401(13) 0.0413(15) 0.0027(11) 0.0009(12) 0.0236(12)
C2 0.0467(13) 0.0404(13) 0.0361(13) 0.0011(10) 0.0015(11) 0.0250(11)
C3 0.0522(15) 0.0459(14) 0.0415(14) -0.0049(11) -0.0011(12) 0.0261(13)
C4 0.0547(16) 0.0437(14) 0.0505(17) 0.0007(12) 0.0084(13) 0.0234(13)
C5 0.071(2) 0.0537(18) 0.067(2) -0.0024(16) 0.0131(18) 0.0138(16)
C6 0.0583(16) 0.0491(15) 0.0421(15) 0.0048(12) 0.0105(12) 0.0309(14)
C7 0.082(2) 0.066(2) 0.0515(19) 0.0158(16) 0.0192(17) 0.0324(18)
C8 0.0541(15) 0.0526(15) 0.0377(14) -0.0005(11) 0.0011(12) 0.0317(13)
C9 0.0464(13) 0.0408(13) 0.0398(14) -0.0009(10) 0.0005(11) 0.0269(11)
C10 0.0578(17) 0.0484(15) 0.0512(17) -0.0085(13) -0.0120(14) 0.0242(14)
C11 0.061(2) 0.081(2) 0.073(2) -0.0119(19) -0.0212(18) 0.0354(19)
C12 0.165(6) 0.214(7) 0.080(4) -0.010(4) -0.029(4) 0.112(6)
C13 0.142(6) 0.411(15) 0.174(8) -0.100(9) -0.034(5) 0.196(9)
C14 0.079(2) 0.0543(19) 0.092(3) -0.0155(19) 0.002(2) 0.0241(18)
C15 0.0690(19) 0.0407(14) 0.0543(18) -0.0092(12) 0.0005(15) 0.0313(14)
C16 0.083(2) 0.0421(15) 0.0487(16) 0.0069(12) 0.0105(15) 0.0436(16)
C17 0.0693(19) 0.0593(17) 0.0484(16) -0.0038(13) -0.0035(14) 0.0482(16)
C18 0.0596(17) 0.0529(16) 0.0509(17) 0.0007(13) 0.0094(14) 0.0349(14)
C19 0.076(2) 0.0577(17) 0.0355(14) 0.0056(12) 0.0123(13) 0.0436(16)
C20 0.074(2) 0.0564(17) 0.0387(15) -0.0111(12) -0.0058(13) 0.0421(16)
C21 0.066(2) 0.060(2) 0.091(3) -0.0037(18) 0.0119(19) 0.0322(17)
C22 0.068(3) 0.103(3) 0.123(4) -0.024(3) -0.007(3) 0.036(2)
C23 0.087(3) 0.098(3) 0.134(4) 0.000(3) 0.052(3) 0.033(3)

loop_
_atom_type_symbol
_atom_type_description
_atom_type_scat_dispersion_real
_atom_type_scat_dispersion_imag
_atom_type_scat_source
C C 0.0033 0.0016 'International Tables Vol C Tables 4.2.6.8 and 6.1.1.4'
H H 0.0000 0.0000 'International Tables Vol C Tables 4.2.6.8 and 6.1.1.4'
Cl Cl 0.1484 0.1585 'International Tables Vol C Tables 4.2.6.8 and 6.1.1.4'
N N 0.0061 0.0033 'International Tables Vol C Tables 4.2.6.8 and 6.1.1.4'
O O 0.0106 0.0060 'International Tables Vol C Tables 4.2.6.8 and 6.1.1.4'
Ru Ru -1.2594 0.8363 'International Tables Vol C Tables 4.2.6.8 and 6.1.1.4'

loop_
_geom_angle_atom_site_label_1
_geom_angle_atom_site_label_2
_geom_angle_atom_site_label_3
_geom_angle
_geom_angle_site_symmetry_1
_geom_angle_site_symmetry_3
_geom_angle_publ_flag
N1 Ru1 C17 90.66(10) . . ?
N1 Ru1 C19 151.38(11) . . ?
C17 Ru1 C19 67.62(11) . . ?
N1 Ru1 C16 94.84(10) . . ?
C17 Ru1 C16 38.16(12) . . ?
C19 Ru1 C16 79.69(11) . . ?
N1 Ru1 C20 160.47(10) . . ?
C17 Ru1 C20 80.11(11) . . ?
C19 Ru1 C20 37.06(12) . . ?
C16 Ru1 C20 67.32(11) . . ?
N1 Ru1 C18 113.75(10) . . ?
C17 Ru1 C18 37.50(11) . . ?
C19 Ru1 C18 38.11(11) . . ?
C16 Ru1 C18 68.37(11) . . ?
C20 Ru1 C18 68.26(12) . . ?
N1 Ru1 C15 122.83(10) . . ?
C17 Ru1 C15 68.19(12) . . ?
C19 Ru1 C15 67.58(12) . . ?
C16 Ru1 C15 37.18(12) . . ?
C20 Ru1 C15 37.68(11) . . ?
C18 Ru1 C15 81.08(12) . . ?
N1 Ru1 Cl1 86.29(6) . . ?
C17 Ru1 Cl1 119.88(9) . . ?
C19 Ru1 Cl1 88.77(8) . . ?
C16 Ru1 Cl1 157.92(9) . . ?
C20 Ru1 Cl1 113.23(8) . . ?
C18 Ru1 Cl1 90.96(8) . . ?
C15 Ru1 Cl1 150.63(9) . . ?
N1 Ru1 Cl2 84.72(6) . . ?
C17 Ru1 Cl2 150.74(9) . . ?
C19 Ru1 Cl2 123.37(9) . . ?
C16 Ru1 Cl2 113.37(9) . . ?
C20 Ru1 Cl2 94.92(9) . . ?
C18 Ru1 Cl2 161.47(9) . . ?
C15 Ru1 Cl2 90.20(8) . . ?
Cl1 Ru1 Cl2 88.70(3) . . ?
C11 O1 C12 115.5(4) . . ?
C11 O2 C13 114.1(5) . . ?
C1 N1 C2 105.6(2) . . ?
C1 N1 Ru1 126.89(18) . . ?
C2 N1 Ru1 127.05(17) . . ?
C1 N2 C9 106.6(2) . . ?
C1 N2 C10 126.2(2) . . ?
C9 N2 C10 126.6(2) . . ?
N1 C1 N2 113.2(2) . . ?
N1 C1 H1 123.4 . . ?
N2 C1 H1 123.4 . . ?
C3 C2 C9 119.9(2) . . ?
C3 C2 N1 131.5(2) . . ?
C9 C2 N1 108.6(2) . . ?
C4 C3 C2 119.1(3) . . ?
C4 C3 H3 120.4 . . ?
C2 C3 H3 120.4 . . ?
C3 C4 C6 120.3(3) . . ?
C3 C4 C5 119.6(3) . . ?
C6 C4 C5 120.1(3) . . ?
C4 C5 H5A 109.5 . . ?
C4 C5 H5B 109.5 . . ?
H5A C5 H5B 109.5 . . ?
C4 C5 H5C 109.5 . . ?
H5A C5 H5C 109.5 . . ?
H5B C5 H5C 109.5 . . ?
C8 C6 C4 120.7(3) . . ?
C8 C6 C7 119.5(3) . . ?
C4 C6 C7 119.8(3) . . ?
C6 C7 H7A 109.5 . . ?
C6 C7 H7B 109.5 . . ?
H7A C7 H7B 109.5 . . ?
C6 C7 H7C 109.5 . . ?
H7A C7 H7C 109.5 . . ?
H7B C7 H7C 109.5 . . ?
C6 C8 C9 117.9(3) . . ?
C6 C8 H8 121.0 . . ?
C9 C8 H8 121.0 . . ?
N2 C9 C8 132.0(3) . . ?
N2 C9 C2 106.0(2) . . ?
C8 C9 C2 122.1(2) . . ?
N2 C10 C11 111.2(3) . . ?
N2 C10 H10A 109.4 . . ?
C11 C10 H10A 109.4 . . ?
N2 C10 H10B 109.4 . . ?
C11 C10 H10B 109.4 . . ?
H10A C10 H10B 108.0 . . ?
O2 C11 O1 110.7(3) . . ?
O2 C11 C10 107.1(3) . . ?
O1 C11 C10 109.9(3) . . ?
O2 C11 H11 109.7 . . ?
O1 C11 H11 109.7 . . ?
C10 C11 H11 109.7 . . ?
O1 C12 H12A 109.5 . . ?
O1 C12 H12B 109.5 . . ?
H12A C12 H12B 109.5 . . ?
O1 C12 H12C 109.5 . . ?
H12A C12 H12C 109.5 . . ?
H12B C12 H12C 109.5 . . ?
O2 C13 H13A 109.5 . . ?
O2 C13 H13B 109.5 . . ?
H13A C13 H13B 109.5 . . ?
O2 C13 H13C 109.5 . . ?
H13A C13 H13C 109.5 . . ?
H13B C13 H13C 109.5 . . ?
C15 C14 H14A 109.5 . . ?
C15 C14 H14B 109.5 . . ?
H14A C14 H14B 109.5 . . ?
C15 C14 H14C 109.5 . . ?
H14A C14 H14C 109.5 . . ?
H14B C14 H14C 109.5 . . ?
C16 C15 C20 118.4(3) . . ?
C16 C15 C14 121.7(3) . . ?
C20 C15 C14 119.8(3) . . ?
C16 C15 Ru1 70.28(16) . . ?
C20 C15 Ru1 70.52(16) . . ?
C14 C15 Ru1 129.3(2) . . ?
C15 C16 C17 120.7(3) . . ?
C15 C16 Ru1 72.54(15) . . ?
C17 C16 Ru1 70.15(14) . . ?
C15 C16 H16 119.6 . . ?
C17 C16 H16 119.6 . . ?
Ru1 C16 H16 130.3 . . ?
C18 C17 C16 121.4(3) . . ?
C18 C17 Ru1 72.69(16) . . ?
C16 C17 Ru1 71.68(16) . . ?
C18 C17 H17 119.3 . . ?
C16 C17 H17 119.3 . . ?
Ru1 C17 H17 128.7 . . ?
C17 C18 C19 117.1(3) . . ?
C17 C18 C21 124.2(3) . . ?
C19 C18 C21 118.7(3) . . ?
C17 C18 Ru1 69.81(16) . . ?
C19 C18 Ru1 70.22(16) . . ?
C21 C18 Ru1 130.3(2) . . ?
C20 C19 C18 121.9(3) . . ?
C20 C19 Ru1 72.02(16) . . ?
C18 C19 Ru1 71.67(16) . . ?
C20 C19 H19 119.1 . . ?
C18 C19 H19 119.1 . . ?
Ru1 C19 H19 129.9 . . ?
C19 C20 C15 120.5(3) . . ?
C19 C20 Ru1 70.92(16) . . ?
C15 C20 Ru1 71.80(16) . . ?
C19 C20 H20 119.8 . . ?
C15 C20 H20 119.8 . . ?
Ru1 C20 H20 130.1 . . ?
C22 C21 C18 113.7(3) . . ?
C22 C21 C23 111.0(4) . . ?
C18 C21 C23 109.0(3) . . ?
C22 C21 H21 107.7 . . ?
C18 C21 H21 107.7 . . ?
C23 C21 H21 107.7 . . ?
C21 C22 H22A 109.5 . . ?
C21 C22 H22B 109.5 . . ?
H22A C22 H22B 109.5 . . ?
C21 C22 H22C 109.5 . . ?
H22A C22 H22C 109.5 . . ?
H22B C22 H22C 109.5 . . ?
C21 C23 H23A 109.5 . . ?
C21 C23 H23B 109.5 . . ?
H23A C23 H23B 109.5 . . ?
C21 C23 H23C 109.5 . . ?
H23A C23 H23C 109.5 . . ?
H23B C23 H23C 109.5 . . ?

loop_
_geom_bond_atom_site_label_1
_geom_bond_atom_site_label_2
_geom_bond_distance
_geom_bond_site_symmetry_2
_geom_bond_publ_flag
Ru1 N1 2.129(2) . ?
Ru1 C17 2.166(3) . ?
Ru1 C19 2.184(3) . ?
Ru1 C16 2.186(2) . ?
Ru1 C20 2.199(3) . ?
Ru1 C18 2.204(3) . ?
Ru1 C15 2.215(3) . ?
Ru1 Cl1 2.4213(7) . ?
Ru1 Cl2 2.4293(8) . ?
O1 C11 1.394(4) . ?
O1 C12 1.411(7) . ?
O2 C11 1.373(5) . ?
O2 C13 1.444(7) . ?
N1 C1 1.314(3) . ?
N1 C2 1.401(3) . ?
N2 C1 1.356(3) . ?
N2 C9 1.389(3) . ?
N2 C10 1.459(3) . ?
C1 H1 0.9300 . ?
C2 C3 1.394(4) . ?
C2 C9 1.400(4) . ?
C3 C4 1.390(4) . ?
C3 H3 0.9300 . ?
C4 C6 1.429(4) . ?
C4 C5 1.516(4) . ?
C5 H5A 0.9600 . ?
C5 H5B 0.9600 . ?
C5 H5C 0.9600 . ?
C6 C8 1.383(4) . ?
C6 C7 1.513(4) . ?
C7 H7A 0.9600 . ?
C7 H7B 0.9600 . ?
C7 H7C 0.9600 . ?
C8 C9 1.397(4) . ?
C8 H8 0.9300 . ?
C10 C11 1.513(5) . ?
C10 H10A 0.9700 . ?
C10 H10B 0.9700 . ?
C11 H11 0.9800 . ?
C12 H12A 0.9600 . ?
C12 H12B 0.9600 . ?
C12 H12C 0.9600 . ?
C13 H13A 0.9600 . ?
C13 H13B 0.9600 . ?
C13 H13C 0.9600 . ?
C14 C15 1.508(5) . ?
C14 H14A 0.9600 . ?
C14 H14B 0.9600 . ?
C14 H14C 0.9600 . ?
C15 C16 1.403(4) . ?
C15 C20 1.426(4) . ?
C16 C17 1.423(4) . ?
C16 H16 0.9300 . ?
C17 C18 1.405(4) . ?
C17 H17 0.9300 . ?
C18 C19 1.433(4) . ?
C18 C21 1.521(5) . ?
C19 C20 1.393(5) . ?
C19 H19 0.9300 . ?
C20 H20 0.9300 . ?
C21 C22 1.515(6) . ?
C21 C23 1.530(6) . ?
C21 H21 0.9800 . ?
C22 H22A 0.9600 . ?
C22 H22B 0.9600 . ?
C22 H22C 0.9600 . ?
C23 H23A 0.9600 . ?
C23 H23B 0.9600 . ?
C23 H23C 0.9600 . ?

loop_
_geom_torsion_atom_site_label_1
_geom_torsion_atom_site_label_2
_geom_torsion_atom_site_label_3
_geom_torsion_atom_site_label_4
_geom_torsion
_geom_torsion_site_symmetry_1
_geom_torsion_site_symmetry_2
_geom_torsion_site_symmetry_3
_geom_torsion_site_symmetry_4
_geom_torsion_publ_flag
C2 N1 C1 N2 0.2(3) . . . . ?
Ru1 N1 C1 N2 172.83(17) . . . . ?
C9 N2 C1 N1 -0.5(3) . . . . ?
C10 N2 C1 N1 -172.7(2) . . . . ?
C1 N1 C2 C3 -179.7(3) . . . . ?
Ru1 N1 C2 C3 7.7(4) . . . . ?
C1 N1 C2 C9 0.2(3) . . . . ?
Ru1 N1 C2 C9 -172.45(16) . . . . ?
C9 C2 C3 C4 1.6(4) . . . . ?
N1 C2 C3 C4 -178.6(3) . . . . ?
C2 C3 C4 C6 -0.6(4) . . . . ?
C2 C3 C4 C5 -179.2(3) . . . . ?
C3 C4 C6 C8 -1.8(4) . . . . ?
C5 C4 C6 C8 176.8(3) . . . . ?
C3 C4 C6 C7 178.9(3) . . . . ?
C5 C4 C6 C7 -2.5(4) . . . . ?
C4 C6 C8 C9 3.0(4) . . . . ?
C7 C6 C8 C9 -177.6(3) . . . . ?
C1 N2 C9 C8 -179.8(3) . . . . ?
C10 N2 C9 C8 -7.6(4) . . . . ?
C1 N2 C9 C2 0.5(3) . . . . ?
C10 N2 C9 C2 172.8(2) . . . . ?
C6 C8 C9 N2 178.3(3) . . . . ?
C6 C8 C9 C2 -2.1(4) . . . . ?
C3 C2 C9 N2 179.4(2) . . . . ?
N1 C2 C9 N2 -0.4(3) . . . . ?
C3 C2 C9 C8 -0.2(4) . . . . ?
N1 C2 C9 C8 179.9(2) . . . . ?
C1 N2 C10 C11 87.5(4) . . . . ?
C9 N2 C10 C11 -83.2(4) . . . . ?
C13 O2 C11 O1 -70.5(6) . . . . ?
C13 O2 C11 C10 169.8(5) . . . . ?
C12 O1 C11 O2 142.9(5) . . . . ?
C12 O1 C11 C10 -99.0(5) . . . . ?
N2 C10 C11 O2 -62.7(4) . . . . ?
N2 C10 C11 O1 177.0(3) . . . . ?
C20 C15 C16 C17 -0.3(4) . . . . ?
C14 C15 C16 C17 177.8(3) . . . . ?
Ru1 C15 C16 C17 53.1(2) . . . . ?
C20 C15 C16 Ru1 -53.4(2) . . . . ?
C14 C15 C16 Ru1 124.7(3) . . . . ?
C15 C16 C17 C18 1.1(4) . . . . ?
Ru1 C16 C17 C18 55.3(2) . . . . ?
C15 C16 C17 Ru1 -54.2(2) . . . . ?
C16 C17 C18 C19 -1.2(4) . . . . ?
Ru1 C17 C18 C19 53.6(2) . . . . ?
C16 C17 C18 C21 179.4(3) . . . . ?
Ru1 C17 C18 C21 -125.7(3) . . . . ?
C16 C17 C18 Ru1 -54.8(2) . . . . ?
C17 C18 C19 C20 0.5(4) . . . . ?
C21 C18 C19 C20 179.9(3) . . . . ?
Ru1 C18 C19 C20 53.9(2) . . . . ?
C17 C18 C19 Ru1 -53.4(2) . . . . ?
C21 C18 C19 Ru1 126.0(3) . . . . ?
C18 C19 C20 C15 0.3(4) . . . . ?
Ru1 C19 C20 C15 54.1(2) . . . . ?
C18 C19 C20 Ru1 -53.8(2) . . . . ?
C16 C15 C20 C19 -0.4(4) . . . . ?
C14 C15 C20 C19 -178.5(3) . . . . ?
Ru1 C15 C20 C19 -53.6(2) . . . . ?
C16 C15 C20 Ru1 53.2(2) . . . . ?
C14 C15 C20 Ru1 -124.9(3) . . . . ?
C17 C18 C21 C22 18.5(5) . . . . ?
C19 C18 C21 C22 -160.8(3) . . . . ?
Ru1 C18 C21 C22 -73.2(4) . . . . ?
C17 C18 C21 C23 -105.8(4) . . . . ?
C19 C18 C21 C23 74.8(4) . . . . ?
Ru1 C18 C21 C23 162.5(3) . . . . ?
